data_7160154
loop_
_publ_author_name
'Bhawani, ?'
'Sonam, ?'
'Shinde, Vikki N.'
'Swami, Prakash N.'
'Rangan, Krishnan'
'Kumar, Anil'

_publ_section_title
;
 Propargyl alcohol as an acrolein equivalent: synthesis of
 &#x3b2;-(3-indolyl)acroleins and
 &#x3b2;-(imidazo[1,2-<i>a</i>]pyridin-3-yl)acroleins.
;
_journal_issue 44
_journal_name_full 'Organic &amp; biomolecular chemistry'
_journal_page_first 8720
_journal_page_last 8723
_journal_paper_doi 10.1039/d4ob01168f
_journal_volume 22
_journal_year 2024
_chemical_formula_moiety 'C16 H12 N2 O'
_chemical_formula_sum 'C16 H12 N2 O'
_chemical_formula_weight 248.28
_space_group_crystal_system triclinic
_space_group_IT_number 2
_space_group_name_Hall '-P 1'
_space_group_name_H-M_alt 'P -1'
_atom_sites_solution_hydrogens geom
_atom_sites_solution_primary dual
_audit_creation_date 2022-02-09
_audit_creation_method
;
Olex2 1.5
(compiled 2021.12.09 svn.r5202d8cf for OlexSys, GUI svn.r6439)
;
_audit_update_record
;
2023-06-01 deposited with the CCDC.	2024-09-23 downloaded from the CCDC.
;
_cell_angle_alpha 63.066(4)
_cell_angle_beta 84.657(3)
_cell_angle_gamma 84.039(3)
_cell_formula_units_Z 4
_cell_length_a 10.1660(3)
_cell_length_b 11.6979(5)
_cell_length_c 12.1456(5)
_cell_measurement_reflns_used 4723
_cell_measurement_temperature 93(2)
_cell_measurement_theta_max 78.9790
_cell_measurement_theta_min 4.2800
_cell_volume 1279.00(10)
_computing_cell_refinement 'CrysAlisPro 1.171.41.93a (Rigaku OD, 2020)'
_computing_data_collection 'CrysAlisPro 1.171.41.93a (Rigaku OD, 2020)'
_computing_data_reduction 'CrysAlisPro 1.171.41.93a (Rigaku OD, 2020)'
_computing_molecular_graphics 'Olex2 1.5 (Dolomanov et al., 2009)'
_computing_publication_material 'Olex2 1.5 (Dolomanov et al., 2009)'
_computing_structure_refinement 'SHELXL 2018/3 (Sheldrick, 2015)'
_computing_structure_solution 'SHELXT 2018/2 (Sheldrick, 2018)'
_diffrn_ambient_temperature 93(2)
_diffrn_detector 'Hybrid Pixel Array Detector'
_diffrn_detector_area_resol_mean 5.8140
_diffrn_measured_fraction_theta_full 0.983
_diffrn_measured_fraction_theta_max 0.944
_diffrn_measurement_details
;
List of Runs (angles in degrees, time in seconds):

  # Type    Start    End  Width  t~exp~   \w     \q     \k     \f   Frames
#--------------------------------------------------------------------------
  1  \w    -52.00  19.00   0.50    0.62    --    0.00 -37.00  30.00  142
  2  \w    -37.00 -12.00   0.50    0.62    --    0.00 -82.00 -60.00   50
  3  \w    -33.00  19.00   0.50    0.62    --    0.00 -77.00-120.00  104
  4  \w    -82.00 -43.00   0.50    0.62    --    0.00 -77.00-120.00   78
  5  \w    -28.00  66.00   0.50    0.62    --    0.00  77.00 -90.00  188
  6  \w    141.00 172.00   0.50    2.46    --  107.20  15.00 -60.00   62
  7  \w     80.00 138.00   0.50    2.46    --  107.20  15.00 -60.00  116
  8  \w     23.00 126.00   0.50    2.46    --  107.20 -45.00   0.00  206
  9  \w     84.00 110.00   0.50    2.46    --  107.20 -82.00 -60.00   52
 10  \w     55.00  81.00   0.50    2.46    --  107.20 -82.00 -60.00   52
 11  \w     18.00  45.00   0.50    2.46    --  107.20 -77.00 120.00   54
 12  \w     50.00 137.00   0.50    2.46    --  107.20 -77.00 120.00  174
 13  \w     19.00  59.00   0.50    2.46    --  107.20 -30.00 150.00   80
 14  \w     64.00 120.00   0.50    2.46    --  107.20 -30.00 150.00  112
 15  \w     19.00 137.00   0.50    2.46    --  107.20 -82.00-120.00  236
 16  \w     86.00 196.00   0.50    2.46    --  107.20  15.00-180.00  220
 17  \w     36.00 110.00   0.50    2.46    --  107.20 -82.00-180.00  148
 18  \w     29.00  94.00   0.50    2.46    --  107.20 -45.00 -90.00  130
 19  \w     43.00 133.00   0.50    2.46    --  107.20 -82.00  30.00  180
 20  \w    148.00 173.00   0.50    2.46    --  107.20  82.00 -30.00   50
 21  \w     84.00 115.00   0.50    2.46    --  107.20  82.00 -30.00   62
;
_diffrn_measurement_device 'four-circle diffractometer'
_diffrn_measurement_device_type 'XtaLAB AFC12 (RINC): Kappa dual home/near'
_diffrn_measurement_method '\w scans'
_diffrn_orient_matrix_type 'CrysAlisPro convention (1999,Acta A55,543-557)'
_diffrn_orient_matrix_UB_11 0.0185538000
_diffrn_orient_matrix_UB_12 -0.1199708000
_diffrn_orient_matrix_UB_13 0.1247784000
_diffrn_orient_matrix_UB_21 -0.0073724000
_diffrn_orient_matrix_UB_22 -0.0867979000
_diffrn_orient_matrix_UB_23 -0.0636979000
_diffrn_orient_matrix_UB_31 0.1512591000
_diffrn_orient_matrix_UB_32 0.0001094000
_diffrn_orient_matrix_UB_33 -0.0258777000
_diffrn_radiation_monochromator mirror
_diffrn_radiation_probe x-ray
_diffrn_radiation_type 'Cu K\a'
_diffrn_radiation_wavelength 1.54184
_diffrn_reflns_av_R_equivalents 0.0348
_diffrn_reflns_av_unetI/netI 0.0491
_diffrn_reflns_Laue_measured_fraction_full 0.983
_diffrn_reflns_Laue_measured_fraction_max 0.944
_diffrn_reflns_limit_h_max 12
_diffrn_reflns_limit_h_min -10
_diffrn_reflns_limit_k_max 14
_diffrn_reflns_limit_k_min -14
_diffrn_reflns_limit_l_max 15
_diffrn_reflns_limit_l_min -15
_diffrn_reflns_number 11900
_diffrn_reflns_point_group_measured_fraction_full 0.983
_diffrn_reflns_point_group_measured_fraction_max 0.944
_diffrn_reflns_theta_full 67.684
_diffrn_reflns_theta_max 79.748
_diffrn_reflns_theta_min 4.088
_diffrn_source 'micro-focus sealed X-ray tube'
_diffrn_source_type 'Rigaku (Cu) X-ray Source'
_exptl_absorpt_coefficient_mu 0.656
_exptl_absorpt_correction_T_max 1.00000
_exptl_absorpt_correction_T_min 0.85041
_exptl_absorpt_correction_type multi-scan
_exptl_absorpt_process_details
;
CrysAlisPro 1.171.41.93a (Rigaku Oxford Diffraction, 2020)
Empirical absorption correction using spherical harmonics,
implemented in SCALE3 ABSPACK scaling algorithm.
;
_exptl_crystal_colour colourless
_exptl_crystal_colour_primary colourless
_exptl_crystal_density_diffrn 1.289
_exptl_crystal_description block
_exptl_crystal_F_000 520
_exptl_crystal_size_max 0.18
_exptl_crystal_size_mid 0.05
_exptl_crystal_size_min 0.03
_refine_diff_density_max 0.159
_refine_diff_density_min -0.250
_refine_diff_density_rms 0.050
_refine_ls_extinction_method none
_refine_ls_goodness_of_fit_ref 1.068
_refine_ls_hydrogen_treatment constr
_refine_ls_matrix_type full
_refine_ls_number_parameters 343
_refine_ls_number_reflns 5258
_refine_ls_number_restraints 0
_refine_ls_restrained_S_all 1.068
_refine_ls_R_factor_all 0.0514
_refine_ls_R_factor_gt 0.0415
_refine_ls_shift/su_max 0.001
_refine_ls_shift/su_mean 0.000
_refine_ls_structure_factor_coef Fsqd
_refine_ls_weighting_details 'w=1/[\s^2^(Fo^2^)+(0.0498P)^2^+0.1677P] where P=(Fo^2^+2Fc^2^)/3'
_refine_ls_weighting_scheme calc
_refine_ls_wR_factor_gt 0.1111
_refine_ls_wR_factor_ref 0.1180
_reflns_Friedel_coverage 0.000
_reflns_number_gt 4156
_reflns_number_total 5258
_reflns_threshold_expression 'I > 2\s(I)'
_cod_data_source_file d4ob01168f2.cif
_cod_data_source_block exp_1006_ak-ns-1491(mf)-1_autored
_cod_depositor_comments 'Adding full bibliography for 7160152--7160154.cif.'
_cod_original_cell_volume 1279.00(9)
_cod_database_code 7160154
_shelx_shelxl_version_number 2018/3
_chemical_oxdiff_formula 'C16 H12 N2 O'
_shelx_space_group_comment
;
The symmetry employed for this shelxl refinement is uniquely defined
by the following loop, which should always be used as a source of
symmetry information in preference to the above space-group names.
They are only intended as comments.
;
_shelx_estimated_absorpt_t_max 0.981
_shelx_estimated_absorpt_t_min 0.891
_olex2_refinement_description
;
1. Fixed Uiso
 At 1.2 times of:
  All C(H) groups
2.a Aromatic/amide H refined with riding coordinates:
 C114(H114), C14(H14), C5(H5), C105(H105), C16(H16), C115(H115), C102(H102),
 C116(H116), C15(H15), C9(H9), C113(H113), C109(H109), C2(H2), C3(H3), C4(H4),
 C104(H104), C103(H103), C13(H13), C110(H110), C112(H112), C10(H10), C111(H111),
  C11(H11), C12(H12)
;
_olex2_submission_special_instructions 'No special instructions were received'
_oxdiff_exptl_absorpt_empirical_details
;
Empirical correction (ABSPACK) includes:
- Absorption correction using spherical harmonics
- Frame scaling
;
_oxdiff_exptl_absorpt_empirical_full_max 1.864
_oxdiff_exptl_absorpt_empirical_full_min 0.678

loop_
_space_group_symop_operation_xyz
'x, y, z'
'-x, -y, -z'

loop_
_atom_site_label
_atom_site_type_symbol
_atom_site_fract_x
_atom_site_fract_y
_atom_site_fract_z
_atom_site_U_iso_or_equiv
_atom_site_adp_type
_atom_site_occupancy
_atom_site_site_symmetry_order
_atom_site_calc_flag
_atom_site_refinement_flags_posn
_atom_site_refinement_flags_adp
_atom_site_refinement_flags_occupancy
_atom_site_disorder_assembly
_atom_site_disorder_group
O101 O 1.10540(9) 0.91308(9) 0.66716(9) 0.0298(2) Uani 1 1 d . . . . .
O1 O 0.59618(9) 0.91585(9) 0.67104(10) 0.0316(2) Uani 1 1 d . . . . .
N102 N 0.63157(10) 0.53362(10) 0.60818(10) 0.0223(2) Uani 1 1 d . . . . .
N101 N 0.71525(9) 0.72865(10) 0.51020(10) 0.0207(2) Uani 1 1 d . . . . .
N1 N 0.21775(10) 0.72553(10) 0.50791(10) 0.0216(2) Uani 1 1 d . . . . .
N2 N 0.12890(10) 0.53297(10) 0.60590(10) 0.0239(2) Uani 1 1 d . . . . .
C7 C 0.22220(11) 0.53840(12) 0.67565(12) 0.0219(2) Uani 1 1 d . . . . .
C6 C 0.28092(11) 0.65708(12) 0.61892(12) 0.0222(3) Uani 1 1 d . . . . .
C101 C 0.63209(11) 0.64465(12) 0.50440(12) 0.0216(2) Uani 1 1 d . . . . .
C106 C 0.77109(11) 0.66523(11) 0.62564(11) 0.0214(2) Uani 1 1 d . . . . .
C107 C 0.71390(11) 0.54590(12) 0.68274(11) 0.0209(2) Uani 1 1 d . . . . .
C114 C 0.87212(11) 0.70637(12) 0.67060(12) 0.0227(3) Uani 1 1 d . . . . .
H114 H 0.901892 0.643819 0.748505 0.027 Uiso 1 1 calc R U . . .
C14 C 0.37551(11) 0.70140(12) 0.66785(12) 0.0222(2) Uani 1 1 d . . . . .
H14 H 0.398558 0.642001 0.749276 0.027 Uiso 1 1 calc R U . . .
C108 C 0.73366(11) 0.44232(12) 0.80831(12) 0.0220(2) Uani 1 1 d . . . . .
C8 C 0.24630(12) 0.43001(12) 0.79776(12) 0.0238(3) Uani 1 1 d . . . . .
C1 C 0.12627(11) 0.64642(12) 0.50445(12) 0.0227(3) Uani 1 1 d . . . . .
C5 C 0.22839(12) 0.84889(12) 0.41502(12) 0.0247(3) Uani 1 1 d . . . . .
H5 H 0.291837 0.901587 0.417772 0.030 Uiso 1 1 calc R U . . .
C105 C 0.72809(12) 0.84990(12) 0.41526(12) 0.0247(3) Uani 1 1 d . . . . .
H105 H 0.784948 0.906205 0.421149 0.030 Uiso 1 1 calc R U . . .
C16 C 0.52977(12) 0.82382(12) 0.69990(12) 0.0240(3) Uani 1 1 d . . . . .
H16 H 0.538478 0.754874 0.780492 0.029 Uiso 1 1 calc R U . . .
C115 C 0.93421(12) 0.81739(12) 0.62399(12) 0.0233(3) Uani 1 1 d . . . . .
H115 H 0.911667 0.887950 0.547500 0.028 Uiso 1 1 calc R U . . .
C102 C 0.55961(12) 0.68405(12) 0.39826(12) 0.0254(3) Uani 1 1 d . . . . .
H102 H 0.502548 0.627819 0.392510 0.030 Uiso 1 1 calc R U . . .
C116 C 1.03613(12) 0.82311(12) 0.69623(12) 0.0239(3) Uani 1 1 d . . . . .
H116 H 1.050800 0.750359 0.773428 0.029 Uiso 1 1 calc R U . . .
C15 C 0.43911(12) 0.81152(12) 0.62125(12) 0.0238(3) Uani 1 1 d . . . . .
H15 H 0.424755 0.877873 0.540289 0.029 Uiso 1 1 calc R U . . .
C9 C 0.37234(12) 0.39217(12) 0.84549(12) 0.0253(3) Uani 1 1 d . . . . .
H9 H 0.446631 0.436204 0.797464 0.030 Uiso 1 1 calc R U . . .
C113 C 0.73372(12) 0.31422(12) 0.82966(12) 0.0251(3) Uani 1 1 d . . . . .
H113 H 0.719151 0.295467 0.763581 0.030 Uiso 1 1 calc R U . . .
C109 C 0.74887(12) 0.46727(13) 0.90874(12) 0.0261(3) Uani 1 1 d . . . . .
H109 H 0.744904 0.553550 0.896934 0.031 Uiso 1 1 calc R U . . .
C2 C 0.04316(12) 0.69251(12) 0.40436(12) 0.0249(3) Uani 1 1 d . . . . .
H2 H -0.018259 0.639008 0.399927 0.030 Uiso 1 1 calc R U . . .
C3 C 0.05257(12) 0.81551(13) 0.31385(13) 0.0274(3) Uani 1 1 d . . . . .
H3 H -0.004220 0.848769 0.246760 0.033 Uiso 1 1 calc R U . . .
C4 C 0.14674(13) 0.89399(13) 0.31945(13) 0.0272(3) Uani 1 1 d . . . . .
H4 H 0.152794 0.979179 0.255545 0.033 Uiso 1 1 calc R U . . .
C104 C 0.65822(13) 0.88818(13) 0.31267(13) 0.0272(3) Uani 1 1 d . . . . .
H104 H 0.666729 0.971733 0.246406 0.033 Uiso 1 1 calc R U . . .
C103 C 0.57285(13) 0.80470(13) 0.30361(13) 0.0279(3) Uani 1 1 d . . . . .
H103 H 0.524587 0.832675 0.231464 0.033 Uiso 1 1 calc R U . . .
C13 C 0.13922(13) 0.36029(13) 0.86920(13) 0.0295(3) Uani 1 1 d . . . . .
H13 H 0.053321 0.382887 0.837575 0.035 Uiso 1 1 calc R U . . .
C110 C 0.76963(12) 0.36710(14) 1.02506(13) 0.0290(3) Uani 1 1 d . . . . .
H110 H 0.781010 0.385443 1.092060 0.035 Uiso 1 1 calc R U . . .
C112 C 0.75485(13) 0.21444(13) 0.94637(13) 0.0305(3) Uani 1 1 d . . . . .
H112 H 0.756281 0.127955 0.959215 0.037 Uiso 1 1 calc R U . . .
C10 C 0.38973(13) 0.29119(13) 0.96200(13) 0.0295(3) Uani 1 1 d . . . . .
H10 H 0.475686 0.267294 0.993487 0.035 Uiso 1 1 calc R U . . .
C111 C 0.77400(13) 0.24008(14) 1.04495(13) 0.0310(3) Uani 1 1 d . . . . .
H111 H 0.789823 0.171716 1.124586 0.037 Uiso 1 1 calc R U . . .
C11 C 0.28281(14) 0.22451(14) 1.03328(13) 0.0337(3) Uani 1 1 d . . . . .
H11 H 0.294940 0.156309 1.113743 0.040 Uiso 1 1 calc R U . . .
C12 C 0.15754(14) 0.25881(15) 0.98540(14) 0.0356(3) Uani 1 1 d . . . . .
H12 H 0.084224 0.212340 1.032696 0.043 Uiso 1 1 calc R U . . .

loop_
_atom_site_aniso_label
_atom_site_aniso_U_11
_atom_site_aniso_U_22
_atom_site_aniso_U_33
_atom_site_aniso_U_23
_atom_site_aniso_U_13
_atom_site_aniso_U_12
O101 0.0283(5) 0.0262(5) 0.0354(5) -0.0119(4) -0.0058(4) -0.0096(4)
O1 0.0314(5) 0.0256(5) 0.0392(6) -0.0134(4) -0.0072(4) -0.0092(4)
N102 0.0222(5) 0.0229(5) 0.0246(5) -0.0126(4) 0.0003(4) -0.0050(4)
N101 0.0186(5) 0.0208(5) 0.0237(5) -0.0105(4) 0.0010(4) -0.0051(4)
N1 0.0195(5) 0.0212(5) 0.0260(5) -0.0117(4) 0.0004(4) -0.0049(4)
N2 0.0218(5) 0.0239(5) 0.0280(6) -0.0128(5) -0.0006(4) -0.0055(4)
C7 0.0193(5) 0.0228(6) 0.0261(6) -0.0126(5) 0.0008(4) -0.0049(4)
C6 0.0203(5) 0.0225(6) 0.0246(6) -0.0113(5) 0.0011(4) -0.0036(4)
C101 0.0206(5) 0.0221(6) 0.0253(6) -0.0131(5) 0.0005(4) -0.0047(4)
C106 0.0200(5) 0.0214(6) 0.0232(6) -0.0102(5) -0.0009(4) -0.0031(4)
C107 0.0189(5) 0.0223(6) 0.0240(6) -0.0125(5) 0.0012(4) -0.0033(4)
C114 0.0205(6) 0.0246(6) 0.0232(6) -0.0106(5) -0.0013(4) -0.0030(4)
C14 0.0193(5) 0.0242(6) 0.0253(6) -0.0129(5) 0.0012(4) -0.0039(4)
C108 0.0166(5) 0.0236(6) 0.0265(6) -0.0119(5) 0.0013(4) -0.0038(4)
C8 0.0235(6) 0.0236(6) 0.0269(6) -0.0134(5) 0.0007(5) -0.0046(4)
C1 0.0193(5) 0.0235(6) 0.0291(7) -0.0150(5) 0.0016(4) -0.0050(4)
C5 0.0247(6) 0.0216(6) 0.0280(7) -0.0109(5) 0.0011(5) -0.0055(4)
C105 0.0237(6) 0.0218(6) 0.0270(7) -0.0090(5) -0.0002(5) -0.0053(4)
C16 0.0223(6) 0.0234(6) 0.0285(7) -0.0130(5) -0.0008(5) -0.0042(4)
C115 0.0222(6) 0.0232(6) 0.0257(6) -0.0112(5) -0.0018(4) -0.0046(4)
C102 0.0265(6) 0.0263(6) 0.0270(7) -0.0141(5) -0.0022(5) -0.0063(5)
C116 0.0216(6) 0.0234(6) 0.0270(6) -0.0110(5) -0.0015(4) -0.0035(4)
C15 0.0225(6) 0.0229(6) 0.0272(6) -0.0119(5) -0.0003(5) -0.0042(4)
C9 0.0225(6) 0.0271(6) 0.0285(7) -0.0141(5) 0.0016(5) -0.0056(4)
C113 0.0237(6) 0.0241(6) 0.0282(7) -0.0122(5) 0.0005(5) -0.0032(4)
C109 0.0237(6) 0.0280(6) 0.0279(7) -0.0134(6) 0.0007(5) -0.0053(5)
C2 0.0222(6) 0.0275(6) 0.0289(7) -0.0154(6) -0.0010(5) -0.0044(4)
C3 0.0240(6) 0.0308(7) 0.0287(7) -0.0142(6) -0.0027(5) -0.0013(5)
C4 0.0277(6) 0.0235(6) 0.0283(7) -0.0095(5) -0.0002(5) -0.0039(5)
C104 0.0279(6) 0.0230(6) 0.0267(7) -0.0071(5) -0.0016(5) -0.0049(5)
C103 0.0294(6) 0.0285(7) 0.0274(7) -0.0130(6) -0.0044(5) -0.0036(5)
C13 0.0241(6) 0.0297(7) 0.0314(7) -0.0100(6) -0.0003(5) -0.0074(5)
C110 0.0260(6) 0.0356(7) 0.0255(7) -0.0131(6) 0.0001(5) -0.0065(5)
C112 0.0289(6) 0.0239(6) 0.0352(7) -0.0099(6) -0.0009(5) -0.0031(5)
C10 0.0277(6) 0.0314(7) 0.0304(7) -0.0143(6) -0.0023(5) -0.0030(5)
C111 0.0261(6) 0.0324(7) 0.0264(7) -0.0054(6) -0.0017(5) -0.0056(5)
C11 0.0364(7) 0.0307(7) 0.0272(7) -0.0062(6) -0.0019(5) -0.0064(5)
C12 0.0310(7) 0.0358(8) 0.0333(8) -0.0086(6) 0.0033(5) -0.0128(6)

loop_
_atom_type_symbol
_atom_type_description
_atom_type_scat_dispersion_real
_atom_type_scat_dispersion_imag
_atom_type_scat_source
C C 0.0181 0.0091 'International Tables Vol C Tables 4.2.6.8 and 6.1.1.4'
H H 0.0000 0.0000 'International Tables Vol C Tables 4.2.6.8 and 6.1.1.4'
N N 0.0311 0.0180 'International Tables Vol C Tables 4.2.6.8 and 6.1.1.4'
O O 0.0492 0.0322 'International Tables Vol C Tables 4.2.6.8 and 6.1.1.4'

loop_
_geom_angle_atom_site_label_1
_geom_angle_atom_site_label_2
_geom_angle_atom_site_label_3
_geom_angle
_geom_angle_site_symmetry_1
_geom_angle_site_symmetry_3
_geom_angle_publ_flag
C101 N102 C107 105.54(10) . . ?
C101 N101 C106 106.64(10) . . ?
C105 N101 C101 121.68(11) . . ?
C105 N101 C106 131.65(10) . . ?
C1 N1 C6 106.92(10) . . ?
C5 N1 C6 131.82(10) . . ?
C5 N1 C1 121.18(11) . . ?
C1 N2 C7 105.71(10) . . ?
N2 C7 C6 111.86(11) . . ?
N2 C7 C8 119.84(11) . . ?
C6 C7 C8 128.23(11) . . ?
N1 C6 C7 104.20(10) . . ?
N1 C6 C14 127.62(11) . . ?
C7 C6 C14 128.00(12) . . ?
N102 C101 N101 111.69(11) . . ?
N102 C101 C102 128.90(11) . . ?
N101 C101 C102 119.39(11) . . ?
N101 C106 C107 104.15(10) . . ?
N101 C106 C114 127.96(11) . . ?
C107 C106 C114 127.64(12) . . ?
N102 C107 C106 111.95(11) . . ?
N102 C107 C108 120.55(11) . . ?
C106 C107 C108 127.49(11) . . ?
C106 C114 H114 113.7 . . ?
C115 C114 C106 132.63(12) . . ?
C115 C114 H114 113.7 . . ?
C6 C14 H14 113.6 . . ?
C15 C14 C6 132.79(12) . . ?
C15 C14 H14 113.6 . . ?
C113 C108 C107 119.26(11) . . ?
C113 C108 C109 118.45(12) . . ?
C109 C108 C107 122.26(11) . . ?
C9 C8 C7 122.73(11) . . ?
C9 C8 C13 118.32(12) . . ?
C13 C8 C7 118.95(11) . . ?
N1 C1 C2 119.75(12) . . ?
N2 C1 N1 111.30(11) . . ?
N2 C1 C2 128.90(11) . . ?
N1 C5 H5 120.5 . . ?
C4 C5 N1 119.03(11) . . ?
C4 C5 H5 120.5 . . ?
N101 C105 H105 120.5 . . ?
C104 C105 N101 119.05(11) . . ?
C104 C105 H105 120.5 . . ?
O1 C16 H16 117.3 . . ?
O1 C16 C15 125.39(12) . . ?
C15 C16 H16 117.3 . . ?
C114 C115 H115 121.6 . . ?
C114 C115 C116 116.82(12) . . ?
C116 C115 H115 121.6 . . ?
C101 C102 H102 120.6 . . ?
C103 C102 C101 118.85(12) . . ?
C103 C102 H102 120.6 . . ?
O101 C116 C115 126.01(12) . . ?
O101 C116 H116 117.0 . . ?
C115 C116 H116 117.0 . . ?
C14 C15 C16 117.34(12) . . ?
C14 C15 H15 121.3 . . ?
C16 C15 H15 121.3 . . ?
C8 C9 H9 119.7 . . ?
C10 C9 C8 120.65(12) . . ?
C10 C9 H9 119.7 . . ?
C108 C113 H113 119.7 . . ?
C112 C113 C108 120.62(12) . . ?
C112 C113 H113 119.7 . . ?
C108 C109 H109 119.7 . . ?
C110 C109 C108 120.51(12) . . ?
C110 C109 H109 119.7 . . ?
C1 C2 H2 120.6 . . ?
C3 C2 C1 118.75(12) . . ?
C3 C2 H2 120.6 . . ?
C2 C3 H3 119.8 . . ?
C2 C3 C4 120.37(12) . . ?
C4 C3 H3 119.8 . . ?
C5 C4 C3 120.90(12) . . ?
C5 C4 H4 119.6 . . ?
C3 C4 H4 119.6 . . ?
C105 C104 H104 119.6 . . ?
C105 C104 C103 120.70(12) . . ?
C103 C104 H104 119.6 . . ?
C102 C103 C104 120.33(12) . . ?
C102 C103 H103 119.8 . . ?
C104 C103 H103 119.8 . . ?
C8 C13 H13 119.7 . . ?
C12 C13 C8 120.67(12) . . ?
C12 C13 H13 119.7 . . ?
C109 C110 H110 119.6 . . ?
C109 C110 C111 120.79(13) . . ?
C111 C110 H110 119.6 . . ?
C113 C112 H112 119.7 . . ?
C113 C112 C111 120.51(13) . . ?
C111 C112 H112 119.7 . . ?
C9 C10 H10 119.7 . . ?
C9 C10 C11 120.67(12) . . ?
C11 C10 H10 119.7 . . ?
C110 C111 C112 119.04(13) . . ?
C110 C111 H111 120.5 . . ?
C112 C111 H111 120.5 . . ?
C10 C11 H11 120.4 . . ?
C10 C11 C12 119.23(13) . . ?
C12 C11 H11 120.4 . . ?
C13 C12 C11 120.41(12) . . ?
C13 C12 H12 119.8 . . ?
C11 C12 H12 119.8 . . ?

loop_
_geom_bond_atom_site_label_1
_geom_bond_atom_site_label_2
_geom_bond_distance
_geom_bond_site_symmetry_2
_geom_bond_publ_flag
O101 C116 1.2244(15) . ?
O1 C16 1.2258(15) . ?
N102 C101 1.3389(17) . ?
N102 C107 1.3511(16) . ?
N101 C101 1.3899(15) . ?
N101 C106 1.3989(16) . ?
N101 C105 1.3738(16) . ?
N1 C6 1.3956(16) . ?
N1 C1 1.3944(15) . ?
N1 C5 1.3790(16) . ?
N2 C7 1.3536(16) . ?
N2 C1 1.3407(17) . ?
C7 C6 1.4097(16) . ?
C7 C8 1.4720(18) . ?
C6 C14 1.4268(17) . ?
C101 C102 1.4090(18) . ?
C106 C107 1.4085(16) . ?
C106 C114 1.4247(16) . ?
C107 C108 1.4720(18) . ?
C114 H114 0.9500 . ?
C114 C115 1.3577(17) . ?
C14 H14 0.9500 . ?
C14 C15 1.3572(16) . ?
C108 C113 1.4002(17) . ?
C108 C109 1.4014(18) . ?
C8 C9 1.4007(18) . ?
C8 C13 1.4037(17) . ?
C1 C2 1.4090(18) . ?
C5 H5 0.9500 . ?
C5 C4 1.3595(19) . ?
C105 H105 0.9500 . ?
C105 C104 1.3604(19) . ?
C16 H16 0.9500 . ?
C16 C15 1.4487(17) . ?
C115 H115 0.9500 . ?
C115 C116 1.4438(17) . ?
C102 H102 0.9500 . ?
C102 C103 1.3684(19) . ?
C116 H116 0.9500 . ?
C15 H15 0.9500 . ?
C9 H9 0.9500 . ?
C9 C10 1.385(2) . ?
C113 H113 0.9500 . ?
C113 C112 1.3869(19) . ?
C109 H109 0.9500 . ?
C109 C110 1.385(2) . ?
C2 H2 0.9500 . ?
C2 C3 1.3652(19) . ?
C3 H3 0.9500 . ?
C3 C4 1.4195(18) . ?
C4 H4 0.9500 . ?
C104 H104 0.9500 . ?
C104 C103 1.4178(18) . ?
C103 H103 0.9500 . ?
C13 H13 0.9500 . ?
C13 C12 1.386(2) . ?
C110 H110 0.9500 . ?
C110 C111 1.390(2) . ?
C112 H112 0.9500 . ?
C112 C111 1.394(2) . ?
C10 H10 0.9500 . ?
C10 C11 1.3887(19) . ?
C111 H111 0.9500 . ?
C11 H11 0.9500 . ?
C11 C12 1.393(2) . ?
C12 H12 0.9500 . ?

loop_
_geom_torsion_atom_site_label_1
_geom_torsion_atom_site_label_2
_geom_torsion_atom_site_label_3
_geom_torsion_atom_site_label_4
_geom_torsion
_geom_torsion_site_symmetry_1
_geom_torsion_site_symmetry_2
_geom_torsion_site_symmetry_3
_geom_torsion_site_symmetry_4
_geom_torsion_publ_flag
O1 C16 C15 C14 178.76(12) . . . . ?
N102 C101 C102 C103 177.97(12) . . . . ?
N102 C107 C108 C113 35.46(16) . . . . ?
N102 C107 C108 C109 -142.72(12) . . . . ?
N101 C101 C102 C103 -0.24(18) . . . . ?
N101 C106 C107 N102 1.58(13) . . . . ?
N101 C106 C107 C108 -177.46(11) . . . . ?
N101 C106 C114 C115 6.5(2) . . . . ?
N101 C105 C104 C103 0.24(19) . . . . ?
N1 C6 C14 C15 -6.7(2) . . . . ?
N1 C1 C2 C3 -1.38(18) . . . . ?
N1 C5 C4 C3 -0.67(19) . . . . ?
N2 C7 C6 N1 -0.26(13) . . . . ?
N2 C7 C6 C14 175.20(11) . . . . ?
N2 C7 C8 C9 144.91(12) . . . . ?
N2 C7 C8 C13 -34.29(17) . . . . ?
N2 C1 C2 C3 175.86(12) . . . . ?
C7 N2 C1 N1 0.12(13) . . . . ?
C7 N2 C1 C2 -177.31(12) . . . . ?
C7 C6 C14 C15 178.90(13) . . . . ?
C7 C8 C9 C10 178.66(12) . . . . ?
C7 C8 C13 C12 -179.04(13) . . . . ?
C6 N1 C1 N2 -0.28(13) . . . . ?
C6 N1 C1 C2 177.41(11) . . . . ?
C6 N1 C5 C4 -175.59(12) . . . . ?
C6 C7 C8 C9 -38.47(19) . . . . ?
C6 C7 C8 C13 142.32(13) . . . . ?
C6 C14 C15 C16 179.43(12) . . . . ?
C101 N102 C107 C106 -1.41(13) . . . . ?
C101 N102 C107 C108 177.71(10) . . . . ?
C101 N101 C106 C107 -1.09(12) . . . . ?
C101 N101 C106 C114 173.43(12) . . . . ?
C101 N101 C105 C104 -0.46(18) . . . . ?
C101 C102 C103 C104 0.04(19) . . . . ?
C106 N101 C101 N102 0.31(13) . . . . ?
C106 N101 C101 C102 178.81(11) . . . . ?
C106 N101 C105 C104 -178.34(12) . . . . ?
C106 C107 C108 C113 -145.58(12) . . . . ?
C106 C107 C108 C109 36.24(18) . . . . ?
C106 C114 C115 C116 -178.58(12) . . . . ?
C107 N102 C101 N101 0.66(13) . . . . ?
C107 N102 C101 C102 -177.66(12) . . . . ?
C107 C106 C114 C115 179.76(13) . . . . ?
C107 C108 C113 C112 178.64(11) . . . . ?
C107 C108 C109 C110 -178.84(11) . . . . ?
C114 C106 C107 N102 -172.96(11) . . . . ?
C114 C106 C107 C108 8.0(2) . . . . ?
C114 C115 C116 O101 177.39(12) . . . . ?
C108 C113 C112 C111 1.17(19) . . . . ?
C108 C109 C110 C111 -0.88(19) . . . . ?
C8 C7 C6 N1 -177.10(11) . . . . ?
C8 C7 C6 C14 -1.6(2) . . . . ?
C8 C9 C10 C11 0.7(2) . . . . ?
C8 C13 C12 C11 0.1(2) . . . . ?
C1 N1 C6 C7 0.31(12) . . . . ?
C1 N1 C6 C14 -175.17(11) . . . . ?
C1 N1 C5 C4 0.81(18) . . . . ?
C1 N2 C7 C6 0.09(14) . . . . ?
C1 N2 C7 C8 177.23(10) . . . . ?
C1 C2 C3 C4 1.52(19) . . . . ?
C5 N1 C6 C7 177.09(12) . . . . ?
C5 N1 C6 C14 1.6(2) . . . . ?
C5 N1 C1 N2 -177.48(10) . . . . ?
C5 N1 C1 C2 0.21(17) . . . . ?
C105 N101 C101 N102 -178.04(10) . . . . ?
C105 N101 C101 C102 0.46(17) . . . . ?
C105 N101 C106 C107 177.02(12) . . . . ?
C105 N101 C106 C114 -8.5(2) . . . . ?
C105 C104 C103 C102 0.0(2) . . . . ?
C9 C8 C13 C12 1.7(2) . . . . ?
C9 C10 C11 C12 1.1(2) . . . . ?
C113 C108 C109 C110 2.97(17) . . . . ?
C113 C112 C111 C110 0.97(19) . . . . ?
C109 C108 C113 C112 -3.11(17) . . . . ?
C109 C110 C111 C112 -1.11(19) . . . . ?
C2 C3 C4 C5 -0.5(2) . . . . ?
C13 C8 C9 C10 -2.13(19) . . . . ?
C10 C11 C12 C13 -1.5(2) . . . . ?
